data_7128127
loop_
_publ_author_name
'Kunchur, Harish S.'
'Radhakrishna, Latchupatula'
'Pandey, Madhusudan K.'
'Balakrishna, Maravanji S.'

_publ_section_title
;
 Novel approach to benzo-fused 1,2-azaphospholene involving a
 Pd(II)-assisted tandem P-C bond cleavage and P-N bond formation reaction.
;
_journal_issue 39
_journal_name_full 'Chemical communications (Cambridge, England)'
_journal_page_first 4835
_journal_page_last 4838
_journal_paper_doi 10.1039/d1cc01591e
_journal_volume 57
_journal_year 2021
_chemical_formula_moiety 'C43 H39 Cl2 N O P2 Pd2'
_chemical_formula_sum 'C43 H39 Cl2 N O P2 Pd2'
_chemical_formula_weight 931.39
_space_group_crystal_system triclinic
_space_group_IT_number 2
_space_group_name_Hall '-P 1'
_space_group_name_H-M_alt 'P -1'
_atom_sites_solution_hydrogens geom
_audit_creation_date 2020-10-22
_audit_creation_method
;
Olex2 1.2
(compiled 2018.05.29 svn.r3508 for OlexSys, GUI svn.r5506)
;
_audit_update_record
;
2021-02-15 deposited with the CCDC.	2021-04-05 downloaded from the CCDC.
;
_cell_angle_alpha 96.247(3)
_cell_angle_beta 94.277(3)
_cell_angle_gamma 106.011(3)
_cell_formula_units_Z 2
_cell_length_a 10.7527(4)
_cell_length_b 12.1363(5)
_cell_length_c 15.6500(6)
_cell_measurement_reflns_used 7056
_cell_measurement_temperature 150
_cell_measurement_theta_max 29.7730
_cell_measurement_theta_min 2.0210
_cell_volume 1939.69(14)
_computing_cell_refinement 'CrystalClear-SM Expert 2.0 r7 (Rigaku, 2011)'
_computing_data_collection 'CrystalClear-SM Expert 2.0 r7 (Rigaku, 2011)'
_computing_data_reduction 'CrystalClear-SM Expert 2.0 r7 (Rigaku, 2011)'
_computing_molecular_graphics 'Olex2 (Dolomanov et al., 2009)'
_computing_publication_material 'Olex2 (Dolomanov et al., 2009)'
_computing_structure_refinement 'ShelXL (Sheldrick, 2015)'
_computing_structure_solution 'ShelXT (Sheldrick, 2015)'
_diffrn_ambient_temperature 150.0
_diffrn_detector_area_resol_mean 28.5714
_diffrn_detector_type 'Rigaku Saturn724+'
_diffrn_measured_fraction_theta_full 0.998
_diffrn_measured_fraction_theta_max 0.998
_diffrn_measurement_details
;
List of Runs (angles in degrees, time in seconds):

  # Type    Start    End  Width  t~exp~   \w     \q     \k     \f   Frames
#--------------------------------------------------------------------------
  1  \w   -110.00  70.00   0.50   10.00    --  -20.00   0.00-180.00  360
  2  \w    -67.50  19.00   0.50   10.00    --  -20.00 -72.00 -36.00  173
  3  \w    -87.00  19.00   0.50   10.00    --  -20.00 -72.00-180.00  212
  4  \w    -42.50  -4.00   0.50   10.00    --  -20.00  72.00 108.00   77
  5  \w     -9.00   7.50   0.50   10.00    --  -20.00  72.00-108.00   33
;
_diffrn_measurement_device 'AFC12 (Right): Kappa 3 circle'
_diffrn_measurement_device_type 'Rigaku Saturn724+ (2x2 bin mode)'
_diffrn_measurement_method 'profile data from \w-scans'
_diffrn_measurement_specimen_support 'Mitegen 50um'
_diffrn_radiation_type MoK\a
_diffrn_radiation_wavelength 0.71073
_diffrn_reflns_av_R_equivalents 0.0618
_diffrn_reflns_av_unetI/netI 0.0928
_diffrn_reflns_Laue_measured_fraction_full 0.998
_diffrn_reflns_Laue_measured_fraction_max 0.998
_diffrn_reflns_limit_h_max 12
_diffrn_reflns_limit_h_min -12
_diffrn_reflns_limit_k_max 14
_diffrn_reflns_limit_k_min -14
_diffrn_reflns_limit_l_max 17
_diffrn_reflns_limit_l_min -18
_diffrn_reflns_number 15899
_diffrn_reflns_point_group_measured_fraction_full 0.998
_diffrn_reflns_point_group_measured_fraction_max 0.998
_diffrn_reflns_theta_full 25.000
_diffrn_reflns_theta_max 25.000
_diffrn_reflns_theta_min 2.244
_exptl_absorpt_coefficient_mu 1.182
_exptl_absorpt_correction_T_max 1.00000
_exptl_absorpt_correction_T_min 0.86703
_exptl_absorpt_correction_type numerical
_exptl_absorpt_process_details
;
CrysAlisPro 1.171.38.46 (Rigaku Oxford Diffraction, 2015)
Empirical absorption correction using spherical harmonics,
 implemented in SCALE3 ABSPACK scaling algorithm.
;
_exptl_crystal_colour yellow
_exptl_crystal_colour_primary yellow
_exptl_crystal_density_diffrn 1.595
_exptl_crystal_description block
_exptl_crystal_F_000 936
_exptl_crystal_size_max 0.135
_exptl_crystal_size_mid 0.118
_exptl_crystal_size_min 0.091
_refine_diff_density_max 1.116
_refine_diff_density_min -1.153
_refine_diff_density_rms 0.192
_refine_ls_extinction_method none
_refine_ls_goodness_of_fit_ref 1.041
_refine_ls_hydrogen_treatment constr
_refine_ls_matrix_type full
_refine_ls_number_parameters 460
_refine_ls_number_reflns 6840
_refine_ls_number_restraints 180
_refine_ls_restrained_S_all 1.045
_refine_ls_R_factor_all 0.0849
_refine_ls_R_factor_gt 0.0575
_refine_ls_shift/su_max 0.001
_refine_ls_shift/su_mean 0.000
_refine_ls_structure_factor_coef Fsqd
_refine_ls_weighting_details 'w=1/[\s^2^(Fo^2^)+(0.0514P)^2^+5.6486P] where P=(Fo^2^+2Fc^2^)/3'
_refine_ls_weighting_scheme calc
_refine_ls_wR_factor_gt 0.1229
_refine_ls_wR_factor_ref 0.1449
_reflns_Friedel_coverage 0.000
_reflns_number_gt 5023
_reflns_number_total 6840
_reflns_threshold_expression 'I > 2\s(I)'
_cod_data_source_file d1cc01591e2.cif
_cod_data_source_block compound-4
_cod_depositor_comments 'Adding full bibliography for 7128125--7128128.cif.'
_cod_original_cell_volume 1939.69(13)
_cod_database_code 7128127
_shelx_shelxl_version_number 2014/7
_shelx_space_group_comment
;
The symmetry employed for this shelxl refinement is uniquely defined
by the following loop, which should always be used as a source of
symmetry information in preference to the above space-group names.
They are only intended as comments.
;
_shelx_estimated_absorpt_t_max 0.900
_shelx_estimated_absorpt_t_min 0.857
_olex2_refinement_description
;
1. Fixed Uiso
 At 1.2 times of:
  All C(H) groups, All C(H,H) groups, All N(H) groups
2. Rigid bond restraints
 All non-hydrogen atoms
 with sigma for 1-2 distances of 0.01 and sigma for 1-3 distances of 0.001
3. Uiso/Uaniso restraints and constraints
Uanis(C41) \\sim Ueq, Uanis(C42) \\sim Ueq, Uanis(C43) \\sim Ueq, Uanis(C20)
\\sim Ueq, Uanis(C21) \\sim Ueq, Uanis(C22) \\sim Ueq: with sigma of 0.001 and
sigma for terminal atoms of 0.002
4.a Ternary CH refined with riding coordinates:
 C21(H21), C42(H42)
4.b Secondary CH2 refined with riding coordinates:
 C41(H41A,H41B)
4.c Aromatic/amide H refined with riding coordinates:
 N1(H1), C27(H27), C4(H4), C7(H7), C34(H34), C30(H30), C24(H24), C36(H36),
 C5(H5), C6(H6), C26(H26), C33(H33), C25(H25), C40(H40), C13(H13), C39(H39),
 C12(H12), C38(H38), C18(H18), C32(H32), C19(H19), C31(H31), C9(H9), C17(H17),
 C37(H37), C11(H11), C10(H10), C15(H15), C16(H16)
4.d X=CH2 refined with riding coordinates:
 C22(H22A,H22B), C20(H20A,H20B), C43(H43A,H43B)
;
_olex2_submission_special_instructions 'No special instructions were received'
_oxdiff_exptl_absorpt_empirical_details
;
Empirical correction (ABSPACK) includes:
- Absorption correction using spherical harmonics
- Frame scaling
- Detector area scaling
;

loop_
_space_group_symop_operation_xyz
'x, y, z'
'-x, -y, -z'

loop_
_atom_site_label
_atom_site_type_symbol
_atom_site_fract_x
_atom_site_fract_y
_atom_site_fract_z
_atom_site_U_iso_or_equiv
_atom_site_adp_type
_atom_site_occupancy
_atom_site_site_symmetry_order
_atom_site_calc_flag
_atom_site_refinement_flags_posn
_atom_site_refinement_flags_adp
_atom_site_refinement_flags_occupancy
_atom_site_disorder_assembly
_atom_site_disorder_group
Pd2 Pd 0.08055(5) 0.14997(5) 0.10390(3) 0.02116(16) Uani 1 1 d . U . . .
Pd1 Pd 0.81488(5) 0.41478(5) 0.39690(3) 0.02408(17) Uani 1 1 d . U . . .
Cl2 Cl 0.15268(16) -0.01156(15) 0.13382(11) 0.0278(4) Uani 1 1 d . U . . .
P2 P 0.26545(16) 0.27805(16) 0.06798(11) 0.0209(4) Uani 1 1 d . U . . .
P1 P 0.70547(17) 0.23050(17) 0.41989(11) 0.0238(4) Uani 1 1 d . U . . .
Cl1 Cl 1.00160(17) 0.38566(17) 0.33794(12) 0.0355(4) Uani 1 1 d . U . . .
O1 O 0.6339(4) 0.2533(5) 0.2467(3) 0.0332(12) Uani 1 1 d . U . . .
N1 N 0.4344(5) 0.1685(5) 0.1736(3) 0.0214(11) Uani 1 1 d . U . . .
H1 H 0.3527 0.1327 0.1789 0.026 Uiso 1 1 calc R . . . .
C27 C 0.4336(6) 0.2307(7) -0.0518(4) 0.0270(15) Uani 1 1 d . U . . .
H27 H 0.3859 0.2615 -0.0917 0.032 Uiso 1 1 calc R . . . .
C29 C 0.2203(6) 0.3526(6) -0.0193(4) 0.0204(11) Uani 1 1 d . U . . .
C35 C 0.3501(6) 0.3948(6) 0.1536(4) 0.0221(12) Uani 1 1 d . U . . .
C4 C 0.4655(6) 0.2058(6) 0.4840(4) 0.0265(14) Uani 1 1 d . U . . .
H4 H 0.5135 0.2064 0.5376 0.032 Uiso 1 1 calc R . . . .
C7 C 0.3252(6) 0.2029(6) 0.3299(4) 0.0269(15) Uani 1 1 d . U . . .
H7 H 0.2763 0.2017 0.2765 0.032 Uiso 1 1 calc R . . . .
C34 C 0.2573(6) 0.4733(6) -0.0145(4) 0.0249(13) Uani 1 1 d . U . . .
H34 H 0.3127 0.5198 0.0340 0.030 Uiso 1 1 calc R . . . .
C3 C 0.5282(6) 0.2081(6) 0.4090(4) 0.0221(10) Uani 1 1 d . U . . .
C30 C 0.1389(6) 0.2852(7) -0.0911(4) 0.0260(14) Uani 1 1 d . U . . .
H30 H 0.1118 0.2033 -0.0942 0.031 Uiso 1 1 calc R . . . .
C28 C 0.3988(6) 0.2248(6) 0.0309(4) 0.0216(12) Uani 1 1 d . U . . .
C24 C 0.5731(6) 0.1405(6) 0.0628(4) 0.0237(14) Uani 1 1 d . U . . .
H24 H 0.6203 0.1080 0.1018 0.028 Uiso 1 1 calc R . . . .
C8 C 0.7416(6) 0.2137(6) 0.5333(4) 0.0232(11) Uani 1 1 d . U . . .
C36 C 0.4755(6) 0.4615(7) 0.1495(4) 0.0280(15) Uani 1 1 d . U . . .
H36 H 0.5204 0.4460 0.1016 0.034 Uiso 1 1 calc R . . . .
C5 C 0.3361(7) 0.2027(6) 0.4829(5) 0.0305(16) Uani 1 1 d . U . . .
H5 H 0.2959 0.2002 0.5350 0.037 Uiso 1 1 calc R . . . .
C6 C 0.2647(7) 0.2032(6) 0.4047(5) 0.0303(16) Uani 1 1 d . U . . .
H6 H 0.1763 0.2036 0.4030 0.036 Uiso 1 1 calc R . . . .
C2 C 0.4549(6) 0.2044(6) 0.3297(4) 0.0237(13) Uani 1 1 d . U . . .
C23 C 0.4703(6) 0.1791(6) 0.0890(4) 0.0186(12) Uani 1 1 d . U . . .
C26 C 0.5371(7) 0.1926(7) -0.0780(4) 0.0322(17) Uani 1 1 d . U . . .
H26 H 0.5595 0.1966 -0.1354 0.039 Uiso 1 1 calc R . . . .
C33 C 0.2128(7) 0.5249(7) -0.0806(5) 0.0312(15) Uani 1 1 d . U . . .
H33 H 0.2364 0.6069 -0.0764 0.037 Uiso 1 1 calc R . . . .
C25 C 0.6067(6) 0.1492(7) -0.0199(5) 0.0316(17) Uani 1 1 d . U . . .
H25 H 0.6789 0.1248 -0.0369 0.038 Uiso 1 1 calc R . . . .
C40 C 0.2857(7) 0.4175(6) 0.2247(4) 0.0273(15) Uani 1 1 d . U . . .
H40 H 0.1989 0.3725 0.2278 0.033 Uiso 1 1 calc R . . . .
C13 C 0.8011(7) 0.3120(7) 0.5910(4) 0.0286(15) Uani 1 1 d . U . . .
H13 H 0.8278 0.3853 0.5711 0.034 Uiso 1 1 calc R . . . .
C14 C 0.7364(6) 0.0974(6) 0.3625(4) 0.0257(13) Uani 1 1 d . U . . .
C39 C 0.3468(8) 0.5042(7) 0.2896(5) 0.0396(19) Uani 1 1 d . U . . .
H39 H 0.3027 0.5183 0.3382 0.047 Uiso 1 1 calc R . . . .
C12 C 0.8219(7) 0.3028(7) 0.6798(5) 0.0350(17) Uani 1 1 d . U . . .
H12 H 0.8607 0.3703 0.7201 0.042 Uiso 1 1 calc R . . . .
C38 C 0.4718(8) 0.5715(7) 0.2856(5) 0.042(2) Uani 1 1 d . U . . .
H38 H 0.5136 0.6316 0.3312 0.051 Uiso 1 1 calc R . . . .
C18 C 0.6624(8) -0.0970(7) 0.2976(5) 0.0420(18) Uani 1 1 d . U . . .
H18 H 0.5929 -0.1627 0.2733 0.050 Uiso 1 1 calc R . . . .
C32 C 0.1345(7) 0.4584(7) -0.1524(5) 0.0330(16) Uani 1 1 d . U . . .
H32 H 0.1060 0.4945 -0.1979 0.040 Uiso 1 1 calc R . . . .
C19 C 0.6358(8) 0.0041(7) 0.3295(5) 0.0351(16) Uani 1 1 d . U . . .
H19 H 0.5487 0.0079 0.3282 0.042 Uiso 1 1 calc R . . . .
C31 C 0.0974(7) 0.3379(7) -0.1578(5) 0.0319(16) Uani 1 1 d . U . . .
H31 H 0.0438 0.2919 -0.2071 0.038 Uiso 1 1 calc R . . . .
C9 C 0.7093(7) 0.1064(7) 0.5628(5) 0.0373(17) Uani 1 1 d . U . . .
H9 H 0.6704 0.0383 0.5232 0.045 Uiso 1 1 calc R . . . .
C22 C 0.6691(7) 0.4829(6) 0.4462(5) 0.0294(8) Uani 1 1 d . U . . .
H22A H 0.6331 0.4422 0.3906 0.035 Uiso 1 1 calc R . . . .
H22B H 0.6255 0.4634 0.4955 0.035 Uiso 1 1 calc R . . . .
C17 C 0.7890(9) -0.1033(7) 0.3009(5) 0.0436(19) Uani 1 1 d . U . . .
H17 H 0.8072 -0.1731 0.2801 0.052 Uiso 1 1 calc R . . . .
C37 C 0.5364(7) 0.5513(7) 0.2150(5) 0.0353(17) Uani 1 1 d . U . . .
H37 H 0.6219 0.5986 0.2112 0.042 Uiso 1 1 calc R . . . .
C11 C 0.7861(7) 0.1965(7) 0.7079(5) 0.0372(17) Uani 1 1 d . U . . .
H11 H 0.7979 0.1908 0.7678 0.045 Uiso 1 1 calc R . . . .
C1 C 0.5170(6) 0.2095(6) 0.2468(4) 0.0231(14) Uani 1 1 d . U . . .
C10 C 0.7336(8) 0.0984(7) 0.6500(5) 0.0402(17) Uani 1 1 d . U . . .
H10 H 0.7137 0.0248 0.6695 0.048 Uiso 1 1 calc R . . . .
C15 C 0.8615(8) 0.0953(7) 0.3679(5) 0.042(2) Uani 1 1 d . U . . .
H15 H 0.9295 0.1614 0.3935 0.051 Uiso 1 1 calc R . . . .
C16 C 0.8888(8) -0.0056(8) 0.3353(6) 0.047(2) Uani 1 1 d . U . . .
H16 H 0.9766 -0.0075 0.3366 0.056 Uiso 1 1 calc R . . . .
C20 C 0.8493(7) 0.6007(7) 0.3878(5) 0.0325(8) Uani 1 1 d . U . . .
H20A H 0.8159 0.5616 0.3313 0.039 Uiso 1 1 calc R . . . .
H20B H 0.9287 0.6613 0.3963 0.039 Uiso 1 1 calc R . . . .
C21 C 0.7846(7) 0.5703(7) 0.4554(5) 0.0314(8) Uani 1 1 d . U . . .
H21 H 0.8278 0.6036 0.5150 0.038 Uiso 1 1 calc R . . . .
C41 C -0.0384(6) 0.2576(6) 0.0823(5) 0.0269(8) Uani 1 1 d . U . . .
H41A H -0.0036 0.3393 0.1089 0.032 Uiso 1 1 calc R . . . .
H41B H -0.0815 0.2485 0.0227 0.032 Uiso 1 1 calc R . . . .
C43 C -0.1281(6) 0.0673(6) 0.1155(4) 0.0265(7) Uani 1 1 d . U . . .
H43A H -0.1055 0.0364 0.0624 0.032 Uiso 1 1 calc R . . . .
H43B H -0.1705 0.0168 0.1535 0.032 Uiso 1 1 calc R . . . .
C42 C -0.1010(6) 0.1789(6) 0.1362(5) 0.0278(7) Uani 1 1 d . U . . .
H42 H -0.1065 0.2095 0.1974 0.033 Uiso 1 1 calc R . . . .

loop_
_atom_site_aniso_label
_atom_site_aniso_U_11
_atom_site_aniso_U_22
_atom_site_aniso_U_33
_atom_site_aniso_U_23
_atom_site_aniso_U_13
_atom_site_aniso_U_12
Pd2 0.0177(3) 0.0260(3) 0.0216(3) 0.0062(2) 0.0023(2) 0.0081(2)
Pd1 0.0261(3) 0.0247(3) 0.0215(3) 0.0041(2) 0.0008(2) 0.0075(2)
Cl2 0.0260(8) 0.0245(9) 0.0337(10) 0.0074(7) -0.0012(7) 0.0082(7)
P2 0.0204(7) 0.0243(9) 0.0197(9) 0.0046(7) 0.0010(6) 0.0087(7)
P1 0.0241(8) 0.0265(7) 0.0195(9) 0.0008(7) -0.0010(6) 0.0069(7)
Cl1 0.0315(9) 0.0350(11) 0.0394(11) 0.0030(9) 0.0109(7) 0.0075(7)
O1 0.022(2) 0.048(4) 0.021(3) 0.003(2) -0.0020(15) -0.001(2)
N1 0.020(2) 0.023(3) 0.0217(18) 0.003(2) -0.0017(17) 0.009(2)
C27 0.022(3) 0.043(5) 0.018(3) 0.003(3) -0.001(2) 0.014(3)
C29 0.014(3) 0.029(3) 0.022(2) 0.007(2) 0.0052(19) 0.009(2)
C35 0.018(3) 0.027(3) 0.023(2) 0.004(2) 0.003(2) 0.0083(14)
C4 0.028(2) 0.026(4) 0.023(2) 0.005(3) 0.005(2) 0.004(3)
C7 0.022(3) 0.030(4) 0.025(3) -0.001(3) -0.002(2) 0.005(3)
C34 0.025(4) 0.026(3) 0.027(3) 0.009(2) 0.005(2) 0.011(3)
C3 0.0276(19) 0.019(3) 0.019(2) 0.003(3) -0.0026(18) 0.0061(13)
C30 0.023(3) 0.033(3) 0.024(3) 0.005(3) -0.004(2) 0.011(3)
C28 0.0167(19) 0.029(4) 0.021(2) 0.004(2) 0.001(2) 0.010(2)
C24 0.019(3) 0.031(4) 0.023(3) 0.004(3) -0.002(2) 0.011(3)
C8 0.019(3) 0.022(3) 0.029(2) 0.0069(16) -0.001(2) 0.006(3)
C36 0.021(3) 0.038(4) 0.022(3) 0.000(3) -0.003(2) 0.007(2)
C5 0.036(3) 0.027(4) 0.029(3) 0.011(3) 0.010(3) 0.006(3)
C6 0.028(3) 0.030(4) 0.037(4) 0.004(4) 0.007(2) 0.014(3)
C2 0.0223(18) 0.025(4) 0.0219(19) -0.001(3) -0.0006(14) 0.005(3)
C23 0.022(3) 0.013(4) 0.0199(19) 0.000(3) 0.000(2) 0.006(2)
C26 0.039(4) 0.047(5) 0.011(3) -0.003(3) 0.005(2) 0.016(4)
C33 0.033(4) 0.035(3) 0.034(4) 0.011(3) 0.004(3) 0.022(3)
C25 0.020(3) 0.042(5) 0.034(4) -0.008(4) 0.002(3) 0.015(3)
C40 0.036(3) 0.025(4) 0.023(3) 0.005(2) 0.008(3) 0.009(3)
C13 0.038(4) 0.026(3) 0.0201(18) 0.004(2) -0.005(3) 0.007(3)
C14 0.025(3) 0.0250(11) 0.027(3) 0.006(3) -0.008(3) 0.009(2)
C39 0.052(4) 0.045(5) 0.028(4) 0.000(3) 0.009(3) 0.024(4)
C12 0.047(5) 0.034(3) 0.025(3) 0.012(3) -0.006(3) 0.012(4)
C38 0.055(4) 0.032(5) 0.034(4) -0.015(4) -0.014(4) 0.014(3)
C18 0.062(4) 0.029(3) 0.028(4) -0.001(3) -0.008(4) 0.008(3)
C32 0.033(4) 0.049(4) 0.028(3) 0.019(3) 0.008(3) 0.023(4)
C19 0.049(3) 0.028(3) 0.026(4) -0.002(3) -0.005(3) 0.011(3)
C31 0.028(4) 0.045(4) 0.028(3) 0.006(3) -0.003(3) 0.020(3)
C9 0.046(4) 0.025(3) 0.038(3) 0.012(2) -0.005(3) 0.005(3)
C22 0.0302(10) 0.0291(10) 0.0300(13) 0.0031(9) 0.0036(9) 0.0105(7)
C17 0.081(5) 0.024(4) 0.036(5) 0.011(3) 0.010(4) 0.028(4)
C37 0.031(3) 0.031(4) 0.039(4) 0.003(3) -0.005(3) 0.003(2)
C11 0.039(4) 0.044(5) 0.031(3) 0.018(3) 0.002(3) 0.010(4)
C1 0.029(3) 0.022(4) 0.0199(19) 0.007(3) 0.002(2) 0.009(3)
C10 0.046(5) 0.034(3) 0.041(4) 0.020(3) 0.004(4) 0.006(4)
C15 0.041(3) 0.030(4) 0.058(5) 0.000(4) 0.016(4) 0.013(3)
C16 0.047(3) 0.041(5) 0.063(6) 0.010(4) 0.019(4) 0.024(3)
C20 0.0351(12) 0.0289(8) 0.0336(12) 0.0066(9) 0.0034(9) 0.0082(8)
C21 0.0330(11) 0.0285(9) 0.0331(12) 0.0028(8) 0.0038(9) 0.0098(8)
C41 0.0249(10) 0.0279(10) 0.0306(13) 0.0052(9) 0.0030(9) 0.0115(8)
C43 0.0229(8) 0.0286(10) 0.0277(13) 0.0035(9) 0.0046(9) 0.0064(7)
C42 0.0241(9) 0.0297(10) 0.0308(13) 0.0033(9) 0.0056(9) 0.0096(8)

loop_
_atom_type_symbol
_atom_type_description
_atom_type_scat_dispersion_real
_atom_type_scat_dispersion_imag
_atom_type_scat_source
C C 0.0033 0.0016 'International Tables Vol C Tables 4.2.6.8 and 6.1.1.4'
H H 0.0000 0.0000 'International Tables Vol C Tables 4.2.6.8 and 6.1.1.4'
Cl Cl 0.1484 0.1585 'International Tables Vol C Tables 4.2.6.8 and 6.1.1.4'
N N 0.0061 0.0033 'International Tables Vol C Tables 4.2.6.8 and 6.1.1.4'
O O 0.0106 0.0060 'International Tables Vol C Tables 4.2.6.8 and 6.1.1.4'
P P 0.1023 0.0942 'International Tables Vol C Tables 4.2.6.8 and 6.1.1.4'
Pd Pd -0.9988 1.0072 'International Tables Vol C Tables 4.2.6.8 and 6.1.1.4'

loop_
_geom_angle_atom_site_label_1
_geom_angle_atom_site_label_2
_geom_angle_atom_site_label_3
_geom_angle
_geom_angle_site_symmetry_1
_geom_angle_site_symmetry_3
_geom_angle_publ_flag
P2 Pd2 Cl2 103.29(6) . . ?
C41 Pd2 Cl2 162.4(2) . . ?
C41 Pd2 P2 94.2(2) . . ?
C41 Pd2 C43 66.6(3) . . ?
C41 Pd2 C42 38.5(3) . . ?
C43 Pd2 Cl2 95.74(19) . . ?
C43 Pd2 P2 160.1(2) . . ?
C42 Pd2 Cl2 125.3(2) . . ?
C42 Pd2 P2 129.8(2) . . ?
C42 Pd2 C43 34.6(3) . . ?
P1 Pd1 Cl1 101.91(7) . . ?
C22 Pd1 P1 91.9(2) . . ?
C22 Pd1 Cl1 166.2(2) . . ?
C22 Pd1 C20 66.7(3) . . ?
C22 Pd1 C21 37.9(3) . . ?
C20 Pd1 P1 158.27(19) . . ?
C20 Pd1 Cl1 99.57(19) . . ?
C21 Pd1 P1 125.8(2) . . ?
C21 Pd1 Cl1 129.2(2) . . ?
C21 Pd1 C20 36.0(3) . . ?
C29 P2 Pd2 109.2(2) . . ?
C29 P2 C28 104.6(3) . . ?
C35 P2 Pd2 115.1(2) . . ?
C35 P2 C29 104.1(3) . . ?
C35 P2 C28 102.2(3) . . ?
C28 P2 Pd2 120.0(2) . . ?
C3 P1 Pd1 111.2(2) . . ?
C3 P1 C14 107.5(3) . . ?
C8 P1 Pd1 109.3(2) . . ?
C8 P1 C3 103.0(3) . . ?
C8 P1 C14 101.2(3) . . ?
C14 P1 Pd1 122.6(2) . . ?
C1 N1 C23 124.5(6) . . ?
C28 C27 C26 121.4(6) . . ?
C34 C29 P2 122.6(5) . . ?
C30 C29 P2 117.8(5) . . ?
C30 C29 C34 119.5(6) . . ?
C36 C35 P2 121.6(5) . . ?
C36 C35 C40 119.3(6) . . ?
C40 C35 P2 119.0(5) . . ?
C5 C4 C3 122.3(7) . . ?
C6 C7 C2 122.6(7) . . ?
C33 C34 C29 119.8(6) . . ?
C4 C3 P1 118.3(5) . . ?
C4 C3 C2 118.2(6) . . ?
C2 C3 P1 123.2(5) . . ?
C31 C30 C29 120.1(7) . . ?
C27 C28 P2 122.2(5) . . ?
C27 C28 C23 118.6(6) . . ?
C23 C28 P2 119.2(5) . . ?
C25 C24 C23 119.9(6) . . ?
C13 C8 P1 118.2(6) . . ?
C13 C8 C9 119.4(7) . . ?
C9 C8 P1 122.4(5) . . ?
C35 C36 C37 120.3(6) . . ?
C4 C5 C6 119.5(7) . . ?
C7 C6 C5 118.6(7) . . ?
C7 C2 C3 118.8(6) . . ?
C7 C2 C1 120.1(6) . . ?
C3 C2 C1 121.0(6) . . ?
C28 C23 N1 120.0(5) . . ?
C24 C23 N1 119.9(6) . . ?
C24 C23 C28 120.1(6) . . ?
C25 C26 C27 119.2(6) . . ?
C32 C33 C34 120.7(7) . . ?
C26 C25 C24 120.8(6) . . ?
C39 C40 C35 120.2(7) . . ?
C8 C13 C12 119.5(7) . . ?
C19 C14 P1 120.5(5) . . ?
C15 C14 P1 116.0(5) . . ?
C15 C14 C19 122.8(7) . . ?
C40 C39 C38 120.7(7) . . ?
C11 C12 C13 120.0(7) . . ?
C39 C38 C37 119.9(7) . . ?
C17 C18 C19 120.7(8) . . ?
C33 C32 C31 119.7(7) . . ?
C14 C19 C18 118.7(7) . . ?
C30 C31 C32 120.1(7) . . ?
C10 C9 C8 120.3(7) . . ?
C21 C22 Pd1 71.2(4) . . ?
C18 C17 C16 118.5(7) . . ?
C38 C37 C36 119.6(7) . . ?
C10 C11 C12 120.4(7) . . ?
O1 C1 N1 123.1(6) . . ?
O1 C1 C2 121.2(6) . . ?
N1 C1 C2 115.6(6) . . ?
C11 C10 C9 120.2(8) . . ?
C14 C15 C16 118.6(8) . . ?
C17 C16 C15 120.6(8) . . ?
C21 C20 Pd1 68.7(5) . . ?
C22 C21 Pd1 70.8(4) . . ?
C20 C21 Pd1 75.3(4) . . ?
C20 C21 C22 122.1(7) . . ?
C42 C41 Pd2 73.2(4) . . ?
C42 C43 Pd2 70.3(4) . . ?
C41 C42 Pd2 68.3(4) . . ?
C43 C42 Pd2 75.2(4) . . ?
C43 C42 C41 122.3(7) . . ?

loop_
_geom_bond_atom_site_label_1
_geom_bond_atom_site_label_2
_geom_bond_distance
_geom_bond_site_symmetry_2
_geom_bond_publ_flag
Pd2 Cl2 2.3767(18) . ?
Pd2 P2 2.3102(19) . ?
Pd2 C41 2.100(7) . ?
Pd2 C43 2.221(7) . ?
Pd2 C42 2.163(6) . ?
Pd1 P1 2.303(2) . ?
Pd1 Cl1 2.3673(18) . ?
Pd1 C22 2.120(7) . ?
Pd1 C20 2.206(8) . ?
Pd1 C21 2.125(7) . ?
P2 C29 1.825(7) . ?
P2 C35 1.824(7) . ?
P2 C28 1.835(6) . ?
P1 C3 1.842(7) . ?
P1 C8 1.833(7) . ?
P1 C14 1.885(7) . ?
O1 C1 1.223(8) . ?
N1 C23 1.416(8) . ?
N1 C1 1.353(8) . ?
C27 C28 1.377(9) . ?
C27 C26 1.390(9) . ?
C29 C34 1.401(10) . ?
C29 C30 1.398(9) . ?
C35 C36 1.378(9) . ?
C35 C40 1.394(9) . ?
C4 C3 1.395(9) . ?
C4 C5 1.380(9) . ?
C7 C6 1.382(9) . ?
C7 C2 1.390(9) . ?
C34 C33 1.386(9) . ?
C3 C2 1.410(9) . ?
C30 C31 1.389(10) . ?
C28 C23 1.402(9) . ?
C24 C23 1.387(8) . ?
C24 C25 1.376(10) . ?
C8 C13 1.382(9) . ?
C8 C9 1.391(10) . ?
C36 C37 1.389(10) . ?
C5 C6 1.396(10) . ?
C2 C1 1.502(9) . ?
C26 C25 1.373(10) . ?
C33 C32 1.383(10) . ?
C40 C39 1.363(10) . ?
C13 C12 1.413(9) . ?
C14 C19 1.354(10) . ?
C14 C15 1.349(10) . ?
C39 C38 1.377(11) . ?
C12 C11 1.372(11) . ?
C38 C37 1.383(11) . ?
C18 C19 1.385(10) . ?
C18 C17 1.381(11) . ?
C32 C31 1.397(11) . ?
C9 C10 1.389(10) . ?
C22 C21 1.379(10) . ?
C17 C16 1.386(12) . ?
C11 C10 1.369(11) . ?
C15 C16 1.389(10) . ?
C20 C21 1.339(10) . ?
C41 C42 1.408(10) . ?
C43 C42 1.303(10) . ?
